data_1511187
loop_
_publ_author_name
'Krossing, I.'
'Santiso-Quinones, G.'

_publ_section_title
;
 Reference values for the B - X bond lengths of B I3 and B Br3
;
_journal_name_full 'Zeitschrift fuer Anorganische und Allgemeine Chemie'
_journal_page_first 704
_journal_page_last 707
_journal_volume 634
_journal_year 2008
_chemical_formula_sum 'B I3'
_space_group_IT_number 176
_symmetry_space_group_name_Hall '-P 6c'
_symmetry_space_group_name_H-M 'P 63/m'
_cell_angle_alpha 90
_cell_angle_beta 90
_cell_angle_gamma 120
_cell_formula_units_Z 2
_cell_length_a 6.9966
_cell_length_b 6.9966
_cell_length_c 7.2615
_cell_volume 307.844
_citation_journal_id_ASTM ZAACAB
_cod_data_source_file boron0-1_293.cif
_cod_data_source_block B1I3
_cod_original_cell_volume 307.8443
_cod_original_formula_sum 'B1 I3'
_cod_database_code 1511187

loop_
_symmetry_equiv_pos_as_xyz
x,y,z
x-y,x,z+1/2
-y,x-y,z
-x,-y,z+1/2
-x+y,-x,z
y,-x+y,z+1/2
-x,-y,-z
-x+y,-x,-z-1/2
y,-x+y,-z
x,y,-z-1/2
x-y,x,-z
-y,x-y,-z-1/2

loop_
_atom_site_label
_atom_site_type_symbol
_atom_site_fract_x
_atom_site_fract_y
_atom_site_fract_z
_atom_site_occupancy
_atom_site_U_iso_or_equiv
B1 B+3 0.6667 0.3333 0.25 1 0.0
I1 I-1 0.35498 0.31673 0.25 1 0.0
